data_4333026
loop_
_publ_author_name
'Shavaleev, Nail M.'
'Adams, Harry'
'Best, Jonathan'
'Edge, Ruth'
'Navaratnam, Suppiah'
'Weinstein, Julia A.'

_publ_section_title
;
 Deep-Red Luminescence and Efficient Singlet Oxygen Generation by
 Cyclometalated Platinum(II) Complexes with 8-Hydroxyquinolines and
 Quinoline-8-thiol
;
_journal_issue 23
_journal_name_full 'Inorganic Chemistry'
_journal_page_first 9410
_journal_page_last 9415
_journal_paper_doi 10.1021/ic061283k
_journal_volume 45
_journal_year 2006
_chemical_formula_sum 'C20 H16 N2 O Pt S'
_chemical_formula_weight 527.50
_chemical_name_systematic
;

 ?

;
_space_group_IT_number 2
_symmetry_cell_setting triclinic
_symmetry_space_group_name_Hall '-P 1'
_symmetry_space_group_name_H-M 'P -1'
_atom_sites_solution_hydrogens geom
_atom_sites_solution_primary direct
_atom_sites_solution_secondary difmap
_audit_creation_method SHELXL-97
_cell_angle_alpha 65.319(10)
_cell_angle_beta 89.036(11)
_cell_angle_gamma 81.856(11)
_cell_formula_units_Z 2
_cell_length_a 7.866(6)
_cell_length_b 9.909(7)
_cell_length_c 11.743(8)
_cell_measurement_reflns_used 1681
_cell_measurement_temperature 150(2)
_cell_measurement_theta_max 27.35
_cell_measurement_theta_min 1.91
_cell_volume 822.4(10)
_computing_cell_refinement 'Bruker SMART'
_computing_data_collection 'Bruker SMART'
_computing_data_reduction 'Bruker SAINT'
_computing_molecular_graphics 'Bruker SHELXTL'
_computing_publication_material 'Bruker SHELXTL'
_computing_structure_refinement 'SHELXL-97 (Sheldrick, 1997)'
_computing_structure_solution 'SHELXS-97 (Sheldrick, 1990)'
_diffrn_ambient_temperature 150(2)
_diffrn_detector_area_resol_mean 100
_diffrn_measured_fraction_theta_full 0.958
_diffrn_measured_fraction_theta_max 0.958
_diffrn_measurement_device_type 'Bruker SMART1000'
_diffrn_measurement_method '\w scans'
_diffrn_radiation_monochromator graphite
_diffrn_radiation_source 'fine-focus sealed tube'
_diffrn_radiation_type MoK\a
_diffrn_radiation_wavelength 0.71073
_diffrn_reflns_av_R_equivalents 0.0668
_diffrn_reflns_av_sigmaI/netI 0.0898
_diffrn_reflns_limit_h_max 10
_diffrn_reflns_limit_h_min -10
_diffrn_reflns_limit_k_max 12
_diffrn_reflns_limit_k_min -12
_diffrn_reflns_limit_l_max 15
_diffrn_reflns_limit_l_min -15
_diffrn_reflns_number 9035
_diffrn_reflns_theta_full 27.53
_diffrn_reflns_theta_max 27.53
_diffrn_reflns_theta_min 1.91
_diffrn_standards_decay_% 0
_diffrn_standards_number 0
_exptl_absorpt_coefficient_mu 8.669
_exptl_absorpt_correction_T_max 0.5821
_exptl_absorpt_correction_T_min 0.1417
_exptl_absorpt_correction_type multi-scan
_exptl_absorpt_process_details SADABS
_exptl_crystal_colour RED
_exptl_crystal_density_diffrn 2.130
_exptl_crystal_density_method 'not measured'
_exptl_crystal_description PLATE
_exptl_crystal_F_000 504
_exptl_crystal_size_max 0.37
_exptl_crystal_size_mid 0.12
_exptl_crystal_size_min 0.07
_refine_diff_density_max 2.917
_refine_diff_density_min -3.076
_refine_diff_density_rms 0.269
_refine_ls_extinction_method none
_refine_ls_goodness_of_fit_ref 0.968
_refine_ls_hydrogen_treatment mixed
_refine_ls_matrix_type full
_refine_ls_number_parameters 228
_refine_ls_number_reflns 3635
_refine_ls_number_restraints 0
_refine_ls_restrained_S_all 0.968
_refine_ls_R_factor_all 0.0621
_refine_ls_R_factor_gt 0.0462
_refine_ls_shift/su_max 0.000
_refine_ls_shift/su_mean 0.000
_refine_ls_structure_factor_coef Fsqd
_refine_ls_weighting_details 'calc w=1/[\s^2^(Fo^2^)+(0.0550P)^2^+0.0000P] where P=(Fo^2^+2Fc^2^)/3'
_refine_ls_weighting_scheme calc
_refine_ls_wR_factor_gt 0.0981
_refine_ls_wR_factor_ref 0.1026
_reflns_number_gt 2948
_reflns_number_total 3635
_reflns_threshold_expression >2sigma(I)
_cod_data_source_file ic061283ksup1.cif
_cod_data_source_block j2
_cod_depositor_comments
;
The following automatic conversions were performed:

'_symmetry_cell_setting' value 'Triclinic' changed to 'triclinic'
according to /home/saulius/struct/CIF-dictionaries/cif_core.dic
dictionary named 'cif_core.dic' version 2.4.2 from
2011-04-26.

'_exptl_absorpt_correction_type' value 'MULTI-SCAN'
changed to 'multi-scan' according to
/home/saulius/struct/CIF-dictionaries/cif_core.dic dictionary named
'cif_core.dic' version 2.4.2 from 2011-04-26.

'_geom_bond_publ_flag'
value 'Y' changed to 'y' according to
/home/saulius/struct/CIF-dictionaries/cif_core.dic dictionary named
'cif_core.dic' version 2.4.2 from 2011-04-26 (4
times).

'_geom_angle_publ_flag' value 'Y' changed to 'y' according
to /home/saulius/struct/CIF-dictionaries/cif_core.dic dictionary
named 'cif_core.dic' version 2.4.2 from 2011-04-26 (6 times).

Automatic conversion script
Id: cif_fix_values 1891 2012-01-12 08:04:46Z andrius 
;
_cod_original_sg_symbol_H-M P-1
_cod_database_code 4333026

loop_
_symmetry_equiv_pos_as_xyz
'x, y, z'
'-x, -y, -z'

loop_
_atom_site_label
_atom_site_type_symbol
_atom_site_fract_x
_atom_site_fract_y
_atom_site_fract_z
_atom_site_U_iso_or_equiv
_atom_site_adp_type
_atom_site_occupancy
_atom_site_symmetry_multiplicity
_atom_site_calc_flag
_atom_site_refinement_flags
Pt1 Pt 0.16993(4) 1.14942(4) 0.22149(3) 0.01863(12) Uani 1 1 d .
S1 S -0.2251(3) 1.5562(3) 0.1136(2) 0.0347(6) Uani 1 1 d .
N1 N -0.0537(8) 1.1472(9) 0.1399(6) 0.0258(16) Uani 1 1 d .
N2 N 0.4044(8) 1.1313(8) 0.2998(6) 0.0196(14) Uani 1 1 d .
O1 O 0.2646(6) 0.9346(7) 0.2466(5) 0.0254(13) Uani 1 1 d .
C1 C 0.0513(10) 1.3516(10) 0.1917(8) 0.0245(19) Uani 1 1 d .
C2 C 0.0800(11) 1.4792(11) 0.2149(8) 0.030(2) Uani 1 1 d .
H2 H 0.1842 1.4834 0.2522 0.036 Uiso 1 1 calc R
C3 C -0.0559(12) 1.5933(11) 0.1787(9) 0.037(2) Uani 1 1 d .
H3 H -0.0559 1.6835 0.1889 0.044 Uiso 1 1 calc R
C4 C -0.1141(10) 1.3845(10) 0.1355(8) 0.0255(19) Uani 1 1 d .
C5 C -0.1730(10) 1.2721(10) 0.1046(7) 0.0231(18) Uani 1 1 d .
C6 C -0.3307(10) 1.2758(11) 0.0477(8) 0.028(2) Uani 1 1 d .
H6 H -0.4151 1.3626 0.0235 0.034 Uiso 1 1 calc R
C7 C -0.3632(11) 1.1599(12) 0.0274(9) 0.034(2) Uani 1 1 d .
H7 H -0.4699 1.1639 -0.0115 0.041 Uiso 1 1 calc R
C8 C -0.2403(11) 1.0323(11) 0.0634(8) 0.030(2) Uani 1 1 d .
H8 H -0.2623 0.9487 0.0490 0.036 Uiso 1 1 calc R
C9 C -0.0869(10) 1.0278(10) 0.1200(8) 0.0249(19) Uani 1 1 d .
H9 H -0.0032 0.9403 0.1454 0.030 Uiso 1 1 calc R
C12 C 0.4228(9) 0.8900(10) 0.3016(7) 0.0204(18) Uani 1 1 d .
C13 C 0.5108(10) 0.7492(10) 0.3348(8) 0.0242(19) Uani 1 1 d .
C14 C 0.6822(10) 0.7134(10) 0.3877(7) 0.0200(17) Uani 1 1 d .
H14 H 0.7422 0.6153 0.4084 0.024 Uiso 1 1 calc R
C15 C 0.7647(10) 0.8139(10) 0.4102(7) 0.0227(18) Uani 1 1 d .
C16 C 0.6746(9) 0.9583(10) 0.3824(7) 0.0200(18) Uani 1 1 d .
C17 C 0.7380(10) 1.0685(10) 0.4081(8) 0.0218(18) Uani 1 1 d .
H17 H 0.8502 1.0490 0.4454 0.026 Uiso 1 1 calc R
C18 C 0.6383(10) 1.2039(11) 0.3793(8) 0.025(2) Uani 1 1 d .
H18 H 0.6824 1.2787 0.3958 0.031 Uiso 1 1 calc R
C19 C 0.4713(10) 1.2342(10) 0.3256(8) 0.0248(19) Uani 1 1 d .
H19 H 0.4039 1.3290 0.3070 0.030 Uiso 1 1 calc R
C20 C 0.5028(9) 0.9952(9) 0.3273(7) 0.0179(17) Uani 1 1 d .
C21 C 0.4264(11) 0.6310(10) 0.3180(9) 0.031(2) Uani 1 1 d .
H21A H 0.3140 0.6262 0.3557 0.047 Uiso 1 1 calc R
H21B H 0.4991 0.5332 0.3591 0.047 Uiso 1 1 calc R
H21C H 0.4111 0.6566 0.2283 0.047 Uiso 1 1 calc R
C22 C 0.9484(10) 0.7701(10) 0.4646(8) 0.028(2) Uani 1 1 d .
H22A H 0.9874 0.6642 0.4835 0.042 Uiso 1 1 calc R
H22B H 0.9533 0.7850 0.5419 0.042 Uiso 1 1 calc R
H22C H 1.0230 0.8327 0.4037 0.042 Uiso 1 1 calc R

loop_
_atom_site_aniso_label
_atom_site_aniso_U_11
_atom_site_aniso_U_22
_atom_site_aniso_U_33
_atom_site_aniso_U_23
_atom_site_aniso_U_13
_atom_site_aniso_U_12
Pt1 0.01538(16) 0.0210(2) 0.02136(18) -0.01086(15) -0.00132(10) -0.00203(11)
S1 0.0286(11) 0.0310(15) 0.0399(14) -0.0129(12) 0.0005(10) 0.0040(10)
N1 0.022(3) 0.036(5) 0.023(4) -0.017(4) -0.001(3) 0.000(3)
N2 0.023(3) 0.020(4) 0.021(4) -0.014(3) 0.000(3) -0.003(3)
O1 0.012(3) 0.039(4) 0.033(3) -0.023(3) -0.002(2) -0.003(2)
C1 0.027(4) 0.031(6) 0.021(4) -0.017(4) 0.010(3) -0.002(4)
C2 0.027(5) 0.028(6) 0.033(5) -0.011(5) -0.002(4) -0.004(4)
C3 0.042(5) 0.025(6) 0.043(6) -0.016(5) 0.003(4) 0.002(4)
C4 0.027(4) 0.025(5) 0.024(4) -0.009(4) 0.002(3) -0.005(4)
C5 0.020(4) 0.028(5) 0.018(4) -0.008(4) -0.001(3) 0.001(3)
C6 0.021(4) 0.035(6) 0.029(5) -0.013(5) -0.004(3) 0.001(4)
C7 0.024(4) 0.047(7) 0.030(5) -0.016(5) -0.007(4) -0.003(4)
C8 0.026(4) 0.038(6) 0.036(5) -0.023(5) -0.002(4) -0.007(4)
C9 0.021(4) 0.024(5) 0.029(5) -0.012(4) -0.003(3) 0.000(3)
C12 0.014(4) 0.028(5) 0.023(4) -0.015(4) -0.002(3) 0.002(3)
C13 0.016(4) 0.034(6) 0.029(5) -0.020(4) 0.006(3) -0.005(4)
C14 0.021(4) 0.021(5) 0.016(4) -0.007(4) 0.002(3) 0.001(3)
C15 0.020(4) 0.025(5) 0.017(4) -0.005(4) -0.004(3) 0.002(3)
C16 0.017(4) 0.026(5) 0.018(4) -0.009(4) -0.001(3) -0.004(3)
C17 0.018(4) 0.023(5) 0.028(5) -0.013(4) 0.000(3) -0.004(3)
C18 0.029(4) 0.029(6) 0.020(4) -0.010(4) 0.000(3) -0.010(4)
C19 0.021(4) 0.025(5) 0.026(5) -0.009(4) -0.001(3) -0.003(3)
C20 0.017(4) 0.023(5) 0.014(4) -0.007(4) 0.003(3) -0.006(3)
C21 0.025(4) 0.016(5) 0.044(6) -0.005(5) 0.006(4) 0.000(4)
C22 0.020(4) 0.023(5) 0.034(5) -0.006(4) -0.004(3) 0.002(3)

loop_
_atom_type_symbol
_atom_type_description
_atom_type_scat_dispersion_real
_atom_type_scat_dispersion_imag
_atom_type_scat_source
C C 0.0033 0.0016 'International Tables Vol C Tables 4.2.6.8 and 6.1.1.4'
H H 0.0000 0.0000 'International Tables Vol C Tables 4.2.6.8 and 6.1.1.4'
N N 0.0061 0.0033 'International Tables Vol C Tables 4.2.6.8 and 6.1.1.4'
O O 0.0106 0.0060 'International Tables Vol C Tables 4.2.6.8 and 6.1.1.4'
S S 0.1246 0.1234 'International Tables Vol C Tables 4.2.6.8 and 6.1.1.4'
Pt Pt -1.7033 8.3905 'International Tables Vol C Tables 4.2.6.8 and 6.1.1.4'

loop_
_geom_angle_atom_site_label_1
_geom_angle_atom_site_label_2
_geom_angle_atom_site_label_3
_geom_angle
_geom_angle_publ_flag
C1 Pt1 N1 80.4(3) y
C1 Pt1 N2 105.7(3) y
N1 Pt1 N2 173.6(3) y
C1 Pt1 O1 172.9(3) y
N1 Pt1 O1 92.6(3) y
N2 Pt1 O1 81.2(2) y
C3 S1 C4 90.6(4) ?
C5 N1 C9 120.0(7) ?
C5 N1 Pt1 117.1(6) ?
C9 N1 Pt1 122.9(6) ?
C19 N2 C20 118.6(7) ?
C19 N2 Pt1 128.5(6) ?
C20 N2 Pt1 112.8(5) ?
C12 O1 Pt1 111.9(5) ?
C4 C1 C2 107.3(8) ?
C4 C1 Pt1 113.5(6) ?
C2 C1 Pt1 139.1(7) ?
C3 C2 C1 114.3(8) ?
C3 C2 H2 122.9 ?
C1 C2 H2 122.9 ?
C2 C3 S1 112.8(8) ?
C2 C3 H3 123.6 ?
S1 C3 H3 123.6 ?
C1 C4 C5 117.5(8) ?
C1 C4 S1 115.1(7) ?
C5 C4 S1 127.4(6) ?
N1 C5 C6 119.2(8) ?
N1 C5 C4 111.3(7) ?
C6 C5 C4 129.4(8) ?
C7 C6 C5 120.9(9) ?
C7 C6 H6 119.5 ?
C5 C6 H6 119.5 ?
C6 C7 C8 119.7(8) ?
C6 C7 H7 120.2 ?
C8 C7 H7 120.2 ?
C9 C8 C7 119.5(9) ?
C9 C8 H8 120.2 ?
C7 C8 H8 120.2 ?
N1 C9 C8 120.6(8) ?
N1 C9 H9 119.7 ?
C8 C9 H9 119.7 ?
O1 C12 C13 123.6(7) ?
O1 C12 C20 118.1(7) ?
C13 C12 C20 118.3(7) ?
C12 C13 C14 119.8(8) ?
C12 C13 C21 120.1(7) ?
C14 C13 C21 120.1(8) ?
C15 C14 C13 123.2(8) ?
C15 C14 H14 118.4 ?
C13 C14 H14 118.4 ?
C14 C15 C16 118.5(7) ?
C14 C15 C22 120.8(8) ?
C16 C15 C22 120.7(8) ?
C17 C16 C15 124.7(7) ?
C17 C16 C20 116.9(8) ?
C15 C16 C20 118.3(7) ?
C18 C17 C16 119.9(7) ?
C18 C17 H17 120.1 ?
C16 C17 H17 120.1 ?
C17 C18 C19 120.9(8) ?
C17 C18 H18 119.6 ?
C19 C18 H18 119.6 ?
N2 C19 C18 121.3(8) ?
N2 C19 H19 119.3 ?
C18 C19 H19 119.3 ?
N2 C20 C12 115.8(7) ?
N2 C20 C16 122.3(7) ?
C12 C20 C16 121.8(8) ?
C13 C21 H21A 109.5 ?
C13 C21 H21B 109.5 ?
H21A C21 H21B 109.5 ?
C13 C21 H21C 109.5 ?
H21A C21 H21C 109.5 ?
H21B C21 H21C 109.5 ?
C15 C22 H22A 109.5 ?
C15 C22 H22B 109.5 ?
H22A C22 H22B 109.5 ?
C15 C22 H22C 109.5 ?
H22A C22 H22C 109.5 ?
H22B C22 H22C 109.5 ?

loop_
_geom_bond_atom_site_label_1
_geom_bond_atom_site_label_2
_geom_bond_distance
_geom_bond_publ_flag
Pt1 C1 1.975(9) y
Pt1 N1 2.024(7) y
Pt1 N2 2.026(6) y
Pt1 O1 2.051(6) y
S1 C3 1.703(10) ?
S1 C4 1.717(9) ?
N1 C5 1.356(11) ?
N1 C9 1.358(11) ?
N2 C19 1.351(10) ?
N2 C20 1.368(10) ?
O1 C12 1.339(9) ?
C1 C4 1.401(12) ?
C1 C2 1.448(13) ?
C2 C3 1.368(13) ?
C2 H2 0.9500 ?
C3 H3 0.9500 ?
C4 C5 1.441(12) ?
C5 C6 1.407(11) ?
C6 C7 1.325(13) ?
C6 H6 0.9500 ?
C7 C8 1.390(13) ?
C7 H7 0.9500 ?
C8 C9 1.374(11) ?
C8 H8 0.9500 ?
C9 H9 0.9500 ?
C12 C13 1.363(12) ?
C12 C20 1.425(11) ?
C13 C14 1.427(11) ?
C13 C21 1.507(12) ?
C14 C15 1.376(12) ?
C14 H14 0.9500 ?
C15 C16 1.409(12) ?
C15 C22 1.518(11) ?
C16 C17 1.403(11) ?
C16 C20 1.438(10) ?
C17 C18 1.365(12) ?
C17 H17 0.9500 ?
C18 C19 1.404(11) ?
C18 H18 0.9500 ?
C19 H19 0.9500 ?
C21 H21A 0.9800 ?
C21 H21B 0.9800 ?
C21 H21C 0.9800 ?
C22 H22A 0.9800 ?
C22 H22B 0.9800 ?
C22 H22C 0.9800 ?
